data_7151810
loop_
_publ_author_name
'Gallego, Gary'
'Ariafard, Alireza'
'Tran, Kiet'
'Sandoval, David'
'Choi, Leera'
'Chen, Yi-Hsun'
'Yates, Brian F.'
'Tao, Fu-Ming'
'Hyland, Christopher J. T.'

_publ_section_title
;
 Titanium-mediated rearrangement of cyclopropenylmethyl acetates to
 (E)-halodienes.
;
_journal_issue 9
_journal_name_full 'Organic &amp; biomolecular chemistry'
_journal_page_first 3359
_journal_page_last 3363
_journal_paper_doi 10.1039/c0ob01046d
_journal_volume 9
_journal_year 2011
_chemical_formula_moiety 'C13 H14 Cl N O2'
_chemical_formula_sum 'C13 H14 Cl N O2'
_chemical_formula_weight 251.70
_chemical_name_common (E)-(2-chloro-3,4-dimethylpenta-1,3-dienyl)benzene
_chemical_name_systematic
;
(E)-(2-chloro-3,4-dimethylpenta-1,3-dienyl)benzene
;
_space_group_IT_number 14
_symmetry_cell_setting monoclinic
_symmetry_space_group_name_Hall '-P 2yn'
_symmetry_space_group_name_H-M 'P 1 21/n 1'
_atom_sites_solution_hydrogens geom
_atom_sites_solution_primary direct
_atom_sites_solution_secondary difmap
_audit_creation_method SHELXL-97
_cell_angle_alpha 90.00
_cell_angle_beta 111.3350(10)
_cell_angle_gamma 90.00
_cell_formula_units_Z 4
_cell_length_a 13.0021(13)
_cell_length_b 7.2565(7)
_cell_length_c 14.3625(15)
_cell_measurement_reflns_used 3609
_cell_measurement_temperature 296(2)
_cell_measurement_theta_max 30.3
_cell_measurement_theta_min 4
_cell_volume 1262.2(2)
_computing_cell_refinement 'Bruker SMART (Bruker, 1997)'
_computing_data_collection 'APEX II (CCD2 - upgrade)'
_computing_data_reduction 'XPREP (Broker-AXS, 2005)'
_computing_molecular_graphics 'SHELXTL (Sheldrick, 2008)'
_computing_publication_material 'SHELXTL (Sheldrick, 2008)'
_computing_structure_refinement 'SHELXTL (Sheldrick, 2008)'
_computing_structure_solution 'SHELXTL (Sheldrick, 2008)'
_diffrn_ambient_temperature 296(2)
_diffrn_measured_fraction_theta_full 0.947
_diffrn_measured_fraction_theta_max 0.947
_diffrn_measurement_device_type 'SMART 1K CCD area detector'
_diffrn_measurement_method 'phi and omega scans'
_diffrn_radiation_monochromator graphite
_diffrn_radiation_source 'fine-focus sealed tube'
_diffrn_radiation_type MoK\a
_diffrn_radiation_wavelength 0.71073
_diffrn_reflns_av_R_equivalents 0.0172
_diffrn_reflns_av_sigmaI/netI 0.0214
_diffrn_reflns_limit_h_max 18
_diffrn_reflns_limit_h_min -18
_diffrn_reflns_limit_k_max 10
_diffrn_reflns_limit_k_min -10
_diffrn_reflns_limit_l_max 14
_diffrn_reflns_limit_l_min -20
_diffrn_reflns_number 9111
_diffrn_reflns_theta_full 30.62
_diffrn_reflns_theta_max 30.62
_diffrn_reflns_theta_min 4.03
_diffrn_standards_decay_% 0
_exptl_absorpt_coefficient_mu 0.292
_exptl_absorpt_correction_type none
_exptl_crystal_colour yellow
_exptl_crystal_density_diffrn 1.325
_exptl_crystal_density_method 'not measured'
_exptl_crystal_description plate
_exptl_crystal_F_000 528
_exptl_crystal_size_max 0.38
_exptl_crystal_size_mid 0.33
_exptl_crystal_size_min 0.18
_refine_diff_density_max 2.390
_refine_diff_density_min -0.404
_refine_diff_density_rms 0.100
_refine_ls_extinction_method none
_refine_ls_goodness_of_fit_ref 1.083
_refine_ls_hydrogen_treatment mixed
_refine_ls_matrix_type full
_refine_ls_number_parameters 171
_refine_ls_number_reflns 3699
_refine_ls_number_restraints 0
_refine_ls_restrained_S_all 1.083
_refine_ls_R_factor_all 0.0866
_refine_ls_R_factor_gt 0.0758
_refine_ls_shift/su_max 0.033
_refine_ls_shift/su_mean 0.005
_refine_ls_structure_factor_coef Fsqd
_refine_ls_weighting_details 'calc w=1/[\s^2^(Fo^2^)+(0.1312P)^2^+1.3762P] where P=(Fo^2^+2Fc^2^)/3'
_refine_ls_weighting_scheme calc
_refine_ls_wR_factor_gt 0.2230
_refine_ls_wR_factor_ref 0.2348
_reflns_number_gt 3013
_reflns_number_total 3699
_reflns_threshold_expression >2sigma(I)
_cod_data_source_file c0ob01046d.txt
_cod_data_source_block csuf5_0m
_cod_original_sg_symbol_H-M P2(1)/n
_cod_database_code 7151810

loop_
_symmetry_equiv_pos_as_xyz
'x, y, z'
'-x+1/2, y+1/2, -z+1/2'
'-x, -y, -z'
'x-1/2, -y-1/2, z-1/2'

loop_
_atom_site_label
_atom_site_type_symbol
_atom_site_fract_x
_atom_site_fract_y
_atom_site_fract_z
_atom_site_U_iso_or_equiv
_atom_site_adp_type
_atom_site_occupancy
_atom_site_symmetry_multiplicity
_atom_site_calc_flag
_atom_site_refinement_flags
_atom_site_disorder_assembly
_atom_site_disorder_group
C1 C 0.91837(17) 0.2110(3) 0.48244(16) 0.0218(4) Uani 1 1 d . . .
C2 C 0.81428(18) 0.1399(3) 0.42429(17) 0.0261(4) Uani 1 1 d . . .
H2A H 0.7683 0.0942 0.4555 0.041(9) Uiso 1 1 calc R . .
C3 C 0.77933(17) 0.1371(3) 0.32087(16) 0.0254(4) Uani 1 1 d . . .
H3A H 0.7106 0.0892 0.2826 0.037(8) Uiso 1 1 calc R . .
C4 C 0.84858(17) 0.2068(3) 0.27566(16) 0.0226(4) Uani 1 1 d . . .
C5 C 0.95160(17) 0.2793(3) 0.32996(16) 0.0253(4) Uani 1 1 d . . .
H5A H 0.9964 0.3269 0.2979 0.028(7) Uiso 1 1 calc R . .
C6 C 0.98593(18) 0.2790(3) 0.43296(17) 0.0247(4) Uani 1 1 d . . .
H6A H 1.0555 0.3249 0.4705 0.034(8) Uiso 1 1 calc R . .
C7 C 0.96333(18) 0.2137(3) 0.59261(17) 0.0254(4) Uani 1 1 d . A .
H1 H 1.044(3) 0.230(4) 0.623(2) 0.030(7) Uiso 1 1 d . . .
C8 C 0.9094(2) 0.1912(4) 0.65419(18) 0.0311(5) Uani 1 1 d . . .
C9 C 0.7917(2) 0.1336(4) 0.6329(2) 0.0237(5) Uani 0.75 1 d P A 1
C10 C 0.7128(3) 0.2623(4) 0.6063(2) 0.0253(5) Uani 0.75 1 d P A 1
C11 C 0.7685(3) -0.0703(3) 0.6402(2) 0.0396(6) Uani 1 1 d . . .
H11A H 0.7029 -0.0842 0.6554 0.087(16) Uiso 1 1 calc R A 1
H11B H 0.8297 -0.1259 0.6921 0.103(19) Uiso 1 1 calc R A 1
H11C H 0.7582 -0.1293 0.5776 0.067(12) Uiso 1 1 calc R A 1
C12 C 0.5924(3) 0.2112(6) 0.5819(3) 0.0523(8) Uani 1 1 d . . .
H12C H 0.5882 0.1006 0.6170 0.049(10) Uiso 1 1 calc R A 1
H12A H 0.5574 0.1911 0.5112 0.15(3) Uiso 1 1 calc R A 1
H12B H 0.5556 0.3095 0.6019 0.082(16) Uiso 1 1 calc R A 1
C13 C 0.7413(3) 0.4651(4) 0.6021(3) 0.0471(7) Uani 1 1 d . . .
H13A H 0.6990 0.5385 0.6308 0.065(12) Uiso 1 1 calc R A 1
H13C H 0.7242 0.5010 0.5338 0.078(14) Uiso 1 1 calc R A 1
H13B H 0.8186 0.4835 0.6390 0.105(19) Uiso 1 1 calc R A 1
Cl1 Cl 0.98871(6) 0.19789(11) 0.78365(4) 0.0431(2) Uani 1 1 d . A .
N1 N 0.81148(16) 0.2037(3) 0.16641(15) 0.0270(4) Uani 1 1 d . . .
O1 O 0.86766(16) 0.2826(3) 0.12652(14) 0.0375(5) Uani 1 1 d . . .
O2 O 0.72444(15) 0.1232(3) 0.11995(13) 0.0379(4) Uani 1 1 d . . .

loop_
_atom_site_aniso_label
_atom_site_aniso_U_11
_atom_site_aniso_U_22
_atom_site_aniso_U_33
_atom_site_aniso_U_23
_atom_site_aniso_U_13
_atom_site_aniso_U_12
C1 0.0225(9) 0.0227(9) 0.0217(9) -0.0008(7) 0.0098(8) 0.0001(7)
C2 0.0249(10) 0.0309(10) 0.0249(10) -0.0029(8) 0.0119(8) -0.0059(8)
C3 0.0208(9) 0.0304(10) 0.0247(10) -0.0024(8) 0.0081(8) -0.0029(7)
C4 0.0209(9) 0.0272(10) 0.0194(9) -0.0005(7) 0.0072(8) 0.0030(7)
C5 0.0195(9) 0.0343(11) 0.0234(10) 0.0009(8) 0.0095(8) -0.0006(8)
C6 0.0193(9) 0.0320(11) 0.0226(10) -0.0014(8) 0.0072(8) -0.0020(7)
C7 0.0233(9) 0.0302(11) 0.0226(10) -0.0020(7) 0.0083(8) -0.0014(8)
C8 0.0280(11) 0.0430(13) 0.0221(10) -0.0013(8) 0.0087(9) -0.0001(9)
C9 0.0299(13) 0.0212(12) 0.0232(12) -0.0018(9) 0.0134(11) -0.0038(10)
C10 0.0294(13) 0.0262(13) 0.0244(13) -0.0022(10) 0.0147(11) -0.0037(11)
C11 0.0636(18) 0.0212(10) 0.0456(15) -0.0009(9) 0.0336(14) -0.0046(11)
C12 0.0297(13) 0.078(2) 0.0524(19) -0.0116(16) 0.0190(13) -0.0064(13)
C13 0.070(2) 0.0253(11) 0.0651(19) 0.0065(12) 0.0469(17) 0.0044(12)
Cl1 0.0371(4) 0.0702(5) 0.0216(3) -0.0020(3) 0.0103(3) -0.0060(3)
N1 0.0222(8) 0.0358(10) 0.0218(9) 0.0008(7) 0.0068(7) 0.0058(7)
O1 0.0322(9) 0.0578(12) 0.0256(9) 0.0053(8) 0.0143(7) 0.0010(8)
O2 0.0276(8) 0.0575(12) 0.0248(8) -0.0050(8) 0.0048(7) -0.0042(8)

loop_
_atom_type_symbol
_atom_type_description
_atom_type_scat_dispersion_real
_atom_type_scat_dispersion_imag
_atom_type_scat_source
C C 0.0033 0.0016 'International Tables Vol C Tables 4.2.6.8 and 6.1.1.4'
H H 0.0000 0.0000 'International Tables Vol C Tables 4.2.6.8 and 6.1.1.4'
N N 0.0061 0.0033 'International Tables Vol C Tables 4.2.6.8 and 6.1.1.4'
O O 0.0106 0.0060 'International Tables Vol C Tables 4.2.6.8 and 6.1.1.4'
Cl Cl 0.1484 0.1585 'International Tables Vol C Tables 4.2.6.8 and 6.1.1.4'

loop_
_geom_angle_atom_site_label_1
_geom_angle_atom_site_label_2
_geom_angle_atom_site_label_3
_geom_angle
_geom_angle_site_symmetry_1
_geom_angle_site_symmetry_3
_geom_angle_publ_flag
C6 C1 C2 118.2(2) . . ?
C6 C1 C7 117.47(19) . . ?
C2 C1 C7 124.29(19) . . ?
C3 C2 C1 120.78(19) . . ?
C3 C2 H2A 119.6 . . ?
C1 C2 H2A 119.6 . . ?
C4 C3 C2 118.8(2) . . ?
C4 C3 H3A 120.6 . . ?
C2 C3 H3A 120.6 . . ?
C3 C4 C5 122.4(2) . . ?
C3 C4 N1 118.71(19) . . ?
C5 C4 N1 118.90(19) . . ?
C6 C5 C4 118.2(2) . . ?
C6 C5 H5A 120.9 . . ?
C4 C5 H5A 120.9 . . ?
C5 C6 C1 121.6(2) . . ?
C5 C6 H6A 119.2 . . ?
C1 C6 H6A 119.2 . . ?
C8 C7 C1 128.0(2) . . ?
C8 C7 H1 116.6(19) . . ?
C1 C7 H1 115.3(19) . . ?
C7 C8 C9 130.1(2) . . ?
C7 C8 Cl1 116.84(18) . . ?
C9 C8 Cl1 112.42(17) . . ?
C10 C9 C8 118.8(3) . . ?
C10 C9 C11 123.2(3) . . ?
C8 C9 C11 117.9(3) . . ?
C9 C10 C12 121.0(3) . . ?
C9 C10 C13 120.9(3) . . ?
C12 C10 C13 118.1(3) . . ?
C9 C11 H11A 109.5 . . ?
C9 C11 H11B 109.5 . . ?
H11A C11 H11B 109.5 . . ?
C9 C11 H11C 109.5 . . ?
H11A C11 H11C 109.5 . . ?
H11B C11 H11C 109.5 . . ?
C10 C12 H12C 109.5 . . ?
C10 C12 H12A 109.5 . . ?
H12C C12 H12A 109.5 . . ?
C10 C12 H12B 109.5 . . ?
H12C C12 H12B 109.5 . . ?
H12A C12 H12B 109.5 . . ?
C10 C13 H13A 109.5 . . ?
C10 C13 H13C 109.5 . . ?
H13A C13 H13C 109.5 . . ?
C10 C13 H13B 109.5 . . ?
H13A C13 H13B 109.5 . . ?
H13C C13 H13B 109.5 . . ?
O1 N1 O2 123.8(2) . . ?
O1 N1 C4 118.35(19) . . ?
O2 N1 C4 117.86(19) . . ?

loop_
_geom_bond_atom_site_label_1
_geom_bond_atom_site_label_2
_geom_bond_distance
_geom_bond_site_symmetry_2
_geom_bond_publ_flag
C1 C6 1.405(3) . ?
C1 C2 1.405(3) . ?
C1 C7 1.474(3) . ?
C2 C3 1.386(3) . ?
C2 H2A 0.9300 . ?
C3 C4 1.383(3) . ?
C3 H3A 0.9300 . ?
C4 C5 1.385(3) . ?
C4 N1 1.464(3) . ?
C5 C6 1.381(3) . ?
C5 H5A 0.9300 . ?
C6 H6A 0.9300 . ?
C7 C8 1.323(3) . ?
C7 H1 0.98(3) . ?
C8 C9 1.507(4) . ?
C8 Cl1 1.768(2) . ?
C9 C10 1.337(4) . ?
C9 C11 1.521(4) . ?
C10 C12 1.520(4) . ?
C10 C13 1.524(4) . ?
C11 H11A 0.9600 . ?
C11 H11B 0.9600 . ?
C11 H11C 0.9600 . ?
C12 H12C 0.9600 . ?
C12 H12A 0.9600 . ?
C12 H12B 0.9600 . ?
C13 H13A 0.9600 . ?
C13 H13C 0.9600 . ?
C13 H13B 0.9600 . ?
N1 O1 1.223(3) . ?
N1 O2 1.232(3) . ?
